data_2001257
loop_
_publ_author_name
'Pokkuluri, P. R.'
'Scheffer, J. R.'
'Trotter, J.'

_publ_section_title
;
 Crystal structure and photochemistry of dimethyl
 9,10-dichloro-9,10-dihydro-9,10-ethenoanthracene-11,12-dicarboxylate
;
_journal_issue 11
_journal_name_full 'Acta Crystallographica Section C'
_journal_page_first 2014
_journal_page_last 2018
_journal_paper_doi 10.1107/S0108270193004445
_journal_volume 49
_journal_year 1993
_chemical_formula_moiety 'C20 H14 Cl2 O6'
_chemical_formula_sum 'C20 H14 Cl2 O6'
_chemical_formula_weight 421.24
_space_group_IT_number 2
_space_group_name_Hall '-P 1'
_space_group_name_H-M_alt 'P -1'
_symmetry_cell_setting triclinic
_symmetry_space_group_name_Hall '-P 1'
_symmetry_space_group_name_H-M 'P -1'
_atom_type_scat_source 'TEXSAN (MSC, 1990)'
_cell_angle_alpha 94.07(6)
_cell_angle_beta 97.79(5)
_cell_angle_gamma 88.34(4)
_cell_formula_units_Z 2
_cell_length_a 9.012(4)
_cell_length_b 13.272(8)
_cell_length_c 7.869(6)
_cell_measurement_reflns_used 24
_cell_measurement_temperature 294
_cell_measurement_theta_max 43
_cell_measurement_theta_min 32
_cell_volume 930.0(10)
_diffrn_measurement_device 'Rigaku AFC6'
_diffrn_measurement_method \w-2\q
_diffrn_radiation_type CuK\a
_diffrn_radiation_wavelength 1.5418
_diffrn_reflns_av_R_equivalents 0.032
_diffrn_reflns_limit_h_max 11
_diffrn_reflns_limit_h_min 0
_diffrn_reflns_limit_k_max 17
_diffrn_reflns_limit_k_min -17
_diffrn_reflns_limit_l_max 10
_diffrn_reflns_limit_l_min -10
_diffrn_reflns_number 4021
_diffrn_reflns_theta_max 77.7
_diffrn_standards_decay_% 12
_diffrn_standards_interval_count 150
_diffrn_standards_number 3
_exptl_absorpt_coefficient_mu 3.38
_exptl_absorpt_correction_T_max 1.00
_exptl_absorpt_correction_T_min 0.66
_exptl_absorpt_correction_type empirical
_exptl_crystal_colour colorless
_exptl_crystal_density_diffrn 1.50
_exptl_crystal_description plate
_exptl_crystal_size_max 0.40
_exptl_crystal_size_mid 0.35
_exptl_crystal_size_min 0.10
_refine_diff_density_max 0.53
_refine_diff_density_min -0.70
_refine_ls_extinction_coef 0.47E-4
_refine_ls_extinction_method 'TEXSAN (MSC, 1990)'
_refine_ls_goodness_of_fit_obs 3.7
_refine_ls_hydrogen_treatment noref
_refine_ls_number_parameters 254
_refine_ls_number_reflns 2861
_refine_ls_R_factor_obs 0.087
_refine_ls_shift/esd_max 0.01
_refine_ls_structure_factor_coef F
_refine_ls_weighting_details 'w = 1/\s^2^(F)'
_refine_ls_weighting_scheme calc
_refine_ls_wR_factor_obs 0.121
_reflns_number_observed 2861
_reflns_number_total 3773
_reflns_observed_criterion I>3\s(I)
_cod_data_source_file br1036.cif
_cod_data_source_block br1036_structure_3_of_3
_cod_depositor_comments
;
The following automatic conversions were performed:

'_refine_ls_weighting_scheme' value 'w = 1/\s^2^(F)' was changed to
'calc'. New tag '_refine_ls_weighting_details' was created. The value
of the new tag was set to 'w = 1/\s^2^(F)'.

Automatic conversion script
Id: cif_fix_values 3143 2015-03-26 13:38:13Z robertas 
;
_cod_database_code 2001257

loop_
_space_group_symop_id
_space_group_symop_operation_xyz
1 x,y,z
2 -x,-y,-z

loop_
_atom_site_label
_atom_site_fract_x
_atom_site_fract_y
_atom_site_fract_z
_atom_site_U_iso_or_equiv
Cl1 .61550(10) .39930(10) .4796(2) 5.75(6)
Cl2 .97430(10) .26800(10) 1.00730(10) 5.46(5)
O1 .5911(3) .1385(3) .9550(4) 5.50(10)
O2 .4057(4) .1332(3) .7329(5) 6.1(2)
O3 .7612(4) .4260(2) .8647(4) 5.30(10)
O4 .5518(4) .3424(3) .8774(5) 6.5(2)
O5 .7040(3) .2118(2) .4317(4) 4.80(10)
O6 .5843(3) .1701(2) .5124(4) 4.90(10)
C1 .7610(5) -.0188(3) .6567(7) 5.1(2)
C2 .8861(6) -.0815(4) .6730(7) 5.8(2)
C3 1.0254(6) -.0417(4) .7316(8) 5.9(2)
C4 1.0422(5) .0602(4) .7708(7) 5.2(2)
C4A .9166(5) .1226(3) .7538(5) 4.2(2)
C5 1.1502(5) .3032(4) .6833(6) 4.9(2)
C6 1.2064(5) .3512(4) .5579(8) 5.8(2)
C7 1.1123(6) .3851(4) .4200(7) 5.7(2)
C8 .9604(6) .3723(4) .4033(6) 5.1(2)
C8A .9043(5) .3238(3) .5296(5) 4.3(2)
C9 .7456(5) .2986(3) .5403(5) 4.2(2)
C9A .7778(5) .0831(3) .6983(5) 4.2(2)
C10 .9111(4) .2354(3) .7848(5) 4.2(2)
C10A .9970(4) .2902(3) .6690(5) 4.1(2)
C11 .6566(4) .1643(3) .6860(5) 4.1(2)
C12 .7428(4) .2646(3) .7255(5) 3.90(10)
C13 .5329(5) .1454(3) .7908(6) 4.6(2)
C14 .4848(7) .1307(5) 1.0759(8) 7.3(3)
C15 .6734(5) .3472(3) .8346(6) 4.7(2)
C16 .7076(8) .5110(4) .9636(8) 7.3(3)
H1 .6648 -.0454 .6173 6.2
H2 .8766 -.1520 .6441 7.0
H3 1.1108 -.0855 .7448 7.1
H4 1.1384 .0872 .8090 6.2
H5 1.2151 .2793 .7781 5.9
H6 1.3111 .3612 .5661 6.9
H7 1.1535 .4182 .3345 6.8
H8 .8960 .3959 .3080 6.1
H14A .4077 .0859 1.0272 8.7
H14B .4423 .1955 1.1007 8.7
H14C .5347 .1055 1.1790 8.7
H16A .6774 .4889 1.0657 8.7
H16B .6245 .5417 .8978 8.7
H16C .7852 .5585 .9927 8.7

loop_
_geom_angle_atom_site_label_1
_geom_angle_atom_site_label_2
_geom_angle_atom_site_label_3
_geom_angle
_geom_angle_publ_flag
C13 O1 C14 116.1(4) no
C15 O3 C16 116.7(4) no
O6 O5 C9 103.0(3) no
O5 O6 C11 101.0(3) no
C2 C1 C9A 119.0(4) no
C1 C2 C3 119.9(4) no
C2 C3 C4 121.1(4) no
C3 C4 C4A 118.7(4) no
C4 C4A C9A 120.3(4) no
C4 C4A C10 127.1(4) no
C9A C4A C10 112.5(3) no
C6 C5 C10A 118.6(4) no
C5 C6 C7 120.6(4) no
C6 C7 C8 121.5(5) no
C7 C8 C8A 117.7(5) no
C8 C8A C9 128.4(4) no
C8 C8A C10A 121.4(4) no
C9 C8A C10A 110.2(4) no
Cl1 C9 O5 108.0(3) no
Cl1 C9 C8A 112.9(3) no
CL1 C9 C12 114.8(3) no
O5 C9 C8A 110.1(3) no
O5 C9 C12 104.4(3) no
C8A C9 C12 106.2(3) no
C1 C9A C4A 121.0(4) no
C1 C9A C11 127.2(4) no
C4A C9A C11 111.8(3) no
Cl2 C10 C4A 108.9(3) no
Cl2 C10 C10A 111.5(3) no
Cl2 C10 C12 114.4(3) no
C4A C10 C10A 113.8(3) no
C4A C10 C12 103.9(3) no
C10A C10 C12 104.2(3) no
C5 C10A C8A 120.1(4) no
C5 C10A C10 128.1(4) no
C8A C10A C10 111.6(3) no
O6 C11 C9A 111.6(3) no
O6 C11 C12 104.3(3) no
O6 C11 C13 105.5(3) no
C9A C11 C12 104.3(3) no
C9A C11 C13 112.8(4) no
C12 C11 C13 118.1(4) no
C9 C12 C10 103.1(3) no
C9 C12 C11 100.9(3) no
C9 C12 C15 110.3(3) no
C10 C12 C11 106.9(3) no
C10 C12 C15 116.7(3) no
C11 C12 C15 117.1(3) no
O1 C13 O2 125.9(4) no
O1 C13 C11 109.3(3) no
O2 C13 C11 124.6(4) no
O3 C15 O4 125.4(4) no
O3 C15 C12 110.7(4) no
O4 C15 C12 123.8(4) no

loop_
_geom_bond_atom_site_label_1
_geom_bond_atom_site_label_2
_geom_bond_distance
_geom_bond_publ_flag
Cl1 C9 1.800(5) no
Cl2 C10 1.793(4) no
O1 C13 1.336(6) no
O1 C14 1.450(6) no
O2 C13 1.186(5) no
O3 C15 1.319(5) no
O3 C16 1.434(6) no
O4 C15 1.194(5) no
O5 O6 1.464(4) no
O5 C9 1.413(5) no
O6 C11 1.438(5) no
C1 C2 1.379(7) no
C1 C9A 1.376(6) no
C2 C3 1.384(8) no
C3 C4 1.374(7) no
C4 C4A 1.381(6) no
C4A C9A 1.374(6) no
C4A C10 1.500(6) no
C5 C6 1.371(7) no
C5 C10A 1.385(6) no
C6 C7 1.377(8) no
C7 C8 1.372(7) no
C8 C8A 1.379(7) no
C8A C9 1.493(6) no
C8A C10A 1.379(6) no
C9 C12 1.560(6) no
C9A C11 1.510(6) no
C10 C10A 1.509(6) no
C10 C12 1.570(6) no
C11 C12 1.552(6) no
C11 C13 1.510(6) no
C12 C15 1.517(6) no

loop_
_geom_torsion_atom_site_label_1
_geom_torsion_atom_site_label_2
_geom_torsion_atom_site_label_3
_geom_torsion_atom_site_label_4
_geom_torsion
_geom_torsion_publ_flag
O5 C9 C12 C11 -14.1(4) yes
C9 C12 C11 O6 -17.6(4) yes
C12 C11 O6 O5 42.0(4) yes
C11 O6 O5 C9 -52.7(4) yes
O6 O5 C9 C12 40.5(4) yes
